data_4333171
loop_
_publ_author_name
'Butcher, Jr., Dennis P.'
'Rachford, Aaron A.'
'Petersen, Jeffrey L.'
'Rack, Jeffrey J.'

_publ_section_title
;
 Phototriggered S \\rightarrow O Isomerization of a Ruthenium-Bound
 Chelating Sulfoxide
;
_journal_issue 23
_journal_name_full 'Inorganic Chemistry'
_journal_page_first 9178
_journal_page_last 9180
_journal_paper_doi 10.1021/ic061611g
_journal_volume 45
_journal_year 2006
_chemical_formula_sum 'C30 H29 F6 N4 O3 P Ru S'
_chemical_formula_weight 771.67
_chemical_name_systematic ?
_space_group_IT_number 2
_symmetry_cell_setting triclinic
_symmetry_space_group_name_Hall '-P 1'
_symmetry_space_group_name_H-M 'P -1'
_atom_sites_solution_hydrogens geom
_atom_sites_solution_primary direct
_atom_sites_solution_secondary difmap
_audit_creation_method SHELXL-97
_cell_angle_alpha 92.233(3)
_cell_angle_beta 92.176(3)
_cell_angle_gamma 103.673(3)
_cell_formula_units_Z 2
_cell_length_a 7.5614(13)
_cell_length_b 13.812(3)
_cell_length_c 15.969(3)
_cell_measurement_reflns_used 5952
_cell_measurement_temperature 295(2)
_cell_measurement_theta_max 27.45
_cell_measurement_theta_min 2.55
_cell_volume 1617.4(5)
_computing_structure_refinement 'SHELXL-97 (Sheldrick, 1997)'
_computing_structure_solution 'SHELXS-97 (Sheldrick, 1990)'
_diffrn_ambient_temperature 293(2)
_diffrn_measured_fraction_theta_full 0.915
_diffrn_measured_fraction_theta_max 0.915
_diffrn_radiation_monochromator graphite
_diffrn_radiation_source 'fine-focus sealed tube'
_diffrn_radiation_type MoK\a
_diffrn_radiation_wavelength 0.71073
_diffrn_reflns_av_R_equivalents 0.0327
_diffrn_reflns_av_sigmaI/netI 0.0695
_diffrn_reflns_limit_h_max 8
_diffrn_reflns_limit_h_min -9
_diffrn_reflns_limit_k_max 16
_diffrn_reflns_limit_k_min -17
_diffrn_reflns_limit_l_max 20
_diffrn_reflns_limit_l_min -20
_diffrn_reflns_number 10611
_diffrn_reflns_theta_full 27.55
_diffrn_reflns_theta_max 27.55
_diffrn_reflns_theta_min 2.56
_exptl_absorpt_coefficient_mu 0.671
_exptl_absorpt_correction_type empirical
_exptl_absorpt_process_details SADABS
_exptl_crystal_colour red
_exptl_crystal_density_diffrn 1.584
_exptl_crystal_density_method 'not measured'
_exptl_crystal_F_000 780
_exptl_crystal_size_max 0.42
_exptl_crystal_size_mid 0.16
_exptl_crystal_size_min 0.04
_refine_diff_density_max 0.756
_refine_diff_density_min -0.416
_refine_diff_density_rms 0.081
_refine_ls_extinction_method none
_refine_ls_goodness_of_fit_ref 0.966
_refine_ls_hydrogen_treatment riding
_refine_ls_matrix_type full
_refine_ls_number_parameters 389
_refine_ls_number_reflns 6816
_refine_ls_number_restraints 0
_refine_ls_restrained_S_all 0.966
_refine_ls_R_factor_all 0.0697
_refine_ls_R_factor_gt 0.0470
_refine_ls_shift/su_max 0.016
_refine_ls_shift/su_mean 0.001
_refine_ls_structure_factor_coef Fsqd
_refine_ls_weighting_details 'calc w=1/[\s^2^(Fo^2^)+(0.0679P)^2^+0.0000P] where P=(Fo^2^+2Fc^2^)/3'
_refine_ls_weighting_scheme calc
_refine_ls_wR_factor_gt 0.1146
_refine_ls_wR_factor_ref 0.1225
_reflns_number_gt 4976
_reflns_number_total 6816
_reflns_threshold_expression >2sigma(I)
_cod_data_source_file ic061611gsup1.cif
_cod_data_source_block db1plt
_cod_original_sg_symbol_H-M P(-1)
_cod_database_code 4333171

loop_
_symmetry_equiv_pos_as_xyz
'x, y, z'
'-x, -y, -z'

loop_
_atom_site_label
_atom_site_type_symbol
_atom_site_fract_x
_atom_site_fract_y
_atom_site_fract_z
_atom_site_U_iso_or_equiv
_atom_site_adp_type
_atom_site_occupancy
_atom_site_symmetry_multiplicity
_atom_site_calc_flag
_atom_site_refinement_flags
Ru1 Ru 0.78511(2) 0.735571(14) 0.672890(13) 0.03766(5) Uani 1 1 d .
S1 S 0.70363(8) 0.87330(5) 0.61693(4) 0.04287(16) Uani 1 1 d .
O1 O 0.9446(2) 0.72638(13) 0.57025(11) 0.0462(5) Uani 1 1 d .
O2 O 1.1064(3) 0.78189(19) 0.46358(15) 0.0824(7) Uani 1 1 d .
N1 N 1.0069(3) 0.82485(15) 0.73979(14) 0.0449(6) Uani 1 1 d .
N2 N 0.6749(3) 0.75310(16) 0.78599(14) 0.0444(6) Uani 1 1 d .
N3 N 0.8432(3) 0.60223(16) 0.70398(14) 0.0451(6) Uani 1 1 d .
N4 N 0.5592(3) 0.63352(15) 0.62032(13) 0.0420(5) Uani 1 1 d .
C1 C 1.1752(3) 0.8583(2) 0.71097(19) 0.0525(8) Uani 1 1 d .
H1 H 1.1973 0.8399 0.6564 0.063 Uiso 1 1 calc R
C2 C 1.3158(4) 0.9191(2) 0.7603(2) 0.0626(9) Uani 1 1 d .
H2 H 1.4299 0.9419 0.7387 0.075 Uiso 1 1 calc R
C3 C 1.2852(4) 0.9456(2) 0.8415(2) 0.0729(10) Uani 1 1 d .
H3 H 1.3778 0.9865 0.8755 0.088 Uiso 1 1 calc R
C4 C 1.1152(4) 0.9103(2) 0.8714(2) 0.0652(9) Uani 1 1 d .
H4 H 1.0928 0.9267 0.9263 0.078 Uiso 1 1 calc R
C5 C 0.9768(3) 0.8505(2) 0.82011(18) 0.0495(7) Uani 1 1 d .
C6 C 0.7894(4) 0.8102(2) 0.84597(17) 0.0488(7) Uani 1 1 d .
C7 C 0.7305(4) 0.8284(3) 0.92547(19) 0.0677(9) Uani 1 1 d .
H7 H 0.8106 0.8686 0.9654 0.081 Uiso 1 1 calc R
C8 C 0.5545(5) 0.7870(3) 0.9448(2) 0.0730(10) Uani 1 1 d .
H8 H 0.5138 0.7990 0.9975 0.088 Uiso 1 1 calc R
C9 C 0.4393(4) 0.7273(3) 0.8849(2) 0.0697(10) Uani 1 1 d .
H9 H 0.3199 0.6974 0.8968 0.084 Uiso 1 1 calc R
C10 C 0.5036(4) 0.7123(2) 0.80667(19) 0.0566(8) Uani 1 1 d .
H10 H 0.4246 0.6721 0.7665 0.068 Uiso 1 1 calc R
C11 C 0.9922(4) 0.5919(2) 0.7493(2) 0.0639(9) Uani 1 1 d .
H11 H 1.0690 0.6483 0.7758 0.077 Uiso 1 1 calc R
C12 C 1.0342(4) 0.5009(3) 0.7575(2) 0.0799(11) Uani 1 1 d .
H12 H 1.1380 0.4963 0.7887 0.096 Uiso 1 1 calc R
C13 C 0.9198(5) 0.4163(3) 0.7187(3) 0.0819(11) Uani 1 1 d .
H13 H 0.9464 0.3542 0.7229 0.098 Uiso 1 1 calc R
C14 C 0.7687(4) 0.4255(2) 0.6746(2) 0.0689(10) Uani 1 1 d .
H14 H 0.6905 0.3694 0.6483 0.083 Uiso 1 1 calc R
C15 C 0.7299(3) 0.5188(2) 0.66845(17) 0.0480(7) Uani 1 1 d .
C16 C 0.5628(3) 0.53578(19) 0.62581(18) 0.0483(7) Uani 1 1 d .
C17 C 0.4154(4) 0.4591(2) 0.5975(2) 0.0615(9) Uani 1 1 d .
H17 H 0.4209 0.3929 0.6020 0.074 Uiso 1 1 calc R
C18 C 0.2619(4) 0.4815(2) 0.5631(2) 0.0678(10) Uani 1 1 d .
H18 H 0.1634 0.4308 0.5432 0.081 Uiso 1 1 calc R
C19 C 0.2554(4) 0.5788(2) 0.5584(2) 0.0616(9) Uani 1 1 d .
H19 H 0.1512 0.5953 0.5364 0.074 Uiso 1 1 calc R
C20 C 0.4041(3) 0.6525(2) 0.58657(18) 0.0494(7) Uani 1 1 d .
H20 H 0.3982 0.7186 0.5823 0.059 Uiso 1 1 calc R
C21 C 0.6854(3) 0.84869(18) 0.50566(16) 0.0429(6) Uani 1 1 d .
C22 C 0.5397(4) 0.8739(2) 0.4627(2) 0.0562(8) Uani 1 1 d .
H22 H 0.4552 0.8988 0.4923 0.067 Uiso 1 1 calc R
C23 C 0.5208(4) 0.8617(3) 0.3760(2) 0.0697(10) Uani 1 1 d .
H23 H 0.4219 0.8768 0.3476 0.084 Uiso 1 1 calc R
C24 C 0.6485(4) 0.8272(2) 0.3317(2) 0.0634(9) Uani 1 1 d .
H24 H 0.6382 0.8210 0.2734 0.076 Uiso 1 1 calc R
C25 C 0.7918(4) 0.8018(2) 0.37473(18) 0.0520(8) Uani 1 1 d .
H25 H 0.8776 0.7790 0.3443 0.062 Uiso 1 1 calc R
C26 C 0.8124(3) 0.80917(18) 0.46174(16) 0.0409(6) Uani 1 1 d .
C27 C 0.9667(3) 0.7717(2) 0.50165(18) 0.0465(7) Uani 1 1 d .
C28 C 0.8910(4) 0.98368(19) 0.62216(19) 0.0560(8) Uani 1 1 d .
H28A H 0.9955 0.9676 0.5980 0.084 Uiso 1 1 calc R
H28B H 0.9204 1.0065 0.6797 0.084 Uiso 1 1 calc R
H28C H 0.8561 1.0352 0.5915 0.084 Uiso 1 1 calc R
P1 P 0.82023(13) 0.14285(8) 0.86397(6) 0.0755(3) Uani 1 1 d .
F1 F 0.7482(4) 0.0445(2) 0.80673(18) 0.1386(11) Uani 1 1 d .
F2 F 0.9727(4) 0.1015(3) 0.9003(2) 0.1895(14) Uani 1 1 d .
F3 F 0.8786(5) 0.2332(2) 0.9253(3) 0.2133(17) Uani 1 1 d .
F4 F 0.6409(4) 0.1707(3) 0.8396(3) 0.2201(17) Uani 1 1 d .
F5 F 0.6986(5) 0.0863(3) 0.9338(2) 0.1907(18) Uani 1 1 d .
F6 F 0.9178(7) 0.1893(3) 0.7929(2) 0.239(2) Uani 1 1 d .

loop_
_atom_site_aniso_label
_atom_site_aniso_U_11
_atom_site_aniso_U_22
_atom_site_aniso_U_33
_atom_site_aniso_U_23
_atom_site_aniso_U_13
_atom_site_aniso_U_12
Ru1 0.03820(8) 0.03239(10) 0.04011(11) -0.00231(8) 0.00012(8) 0.00480(7)
S1 0.0474(3) 0.0347(3) 0.0467(4) -0.0011(3) 0.0069(3) 0.0100(3)
O1 0.0498(8) 0.0475(10) 0.0448(10) 0.0023(8) 0.0077(8) 0.0174(8)
O2 0.0602(10) 0.1158(17) 0.0833(15) 0.0416(13) 0.0293(11) 0.0353(11)
N1 0.0456(10) 0.0403(11) 0.0466(12) 0.0010(10) -0.0010(10) 0.0068(9)
N2 0.0443(9) 0.0420(11) 0.0471(12) 0.0049(10) 0.0026(9) 0.0102(9)
N3 0.0476(10) 0.0420(11) 0.0458(12) 0.0053(10) 0.0038(9) 0.0102(9)
N4 0.0452(9) 0.0356(10) 0.0443(12) -0.0002(9) 0.0016(9) 0.0083(9)
C1 0.0409(11) 0.0541(16) 0.0577(17) -0.0029(14) -0.0030(12) 0.0034(12)
C2 0.0460(13) 0.0561(18) 0.078(2) 0.0009(16) -0.0038(15) -0.0007(13)
C3 0.0578(15) 0.063(2) 0.086(2) -0.0181(18) -0.0201(17) -0.0007(15)
C4 0.0667(16) 0.0628(19) 0.0596(19) -0.0130(15) -0.0136(15) 0.0072(15)
C5 0.0529(13) 0.0431(14) 0.0494(16) -0.0030(12) -0.0082(12) 0.0080(12)
C6 0.0570(13) 0.0454(14) 0.0439(15) 0.0013(12) -0.0014(12) 0.0129(12)
C7 0.0809(18) 0.079(2) 0.0428(16) -0.0071(15) 0.0038(15) 0.0196(17)
C8 0.0824(19) 0.093(2) 0.0456(17) 0.0045(17) 0.0158(16) 0.0226(18)
C9 0.0588(15) 0.091(2) 0.0623(19) 0.0143(17) 0.0201(15) 0.0190(16)
C10 0.0526(13) 0.0599(18) 0.0556(17) 0.0068(14) 0.0068(13) 0.0089(13)
C11 0.0610(15) 0.0625(18) 0.069(2) 0.0102(16) -0.0058(15) 0.0162(14)
C12 0.0768(17) 0.080(2) 0.092(3) 0.0197(19) -0.0099(18) 0.0369(17)
C13 0.092(2) 0.0592(18) 0.107(3) 0.0209(18) 0.014(2) 0.0385(16)
C14 0.0835(19) 0.0404(16) 0.084(2) 0.0062(16) 0.0057(18) 0.0173(15)
C15 0.0575(13) 0.0400(13) 0.0490(15) 0.0085(12) 0.0099(12) 0.0145(11)
C16 0.0526(13) 0.0364(13) 0.0524(16) -0.0011(12) 0.0042(12) 0.0041(11)
C17 0.0617(15) 0.0365(14) 0.079(2) -0.0084(14) 0.0001(16) -0.0010(13)
C18 0.0552(15) 0.0555(18) 0.080(2) -0.0149(17) -0.0066(16) -0.0075(14)
C19 0.0484(13) 0.0594(18) 0.072(2) -0.0099(16) -0.0055(14) 0.0057(13)
C20 0.0470(12) 0.0444(14) 0.0553(16) -0.0024(13) -0.0044(12) 0.0096(11)
C21 0.0454(11) 0.0338(12) 0.0463(14) -0.0014(11) -0.0020(11) 0.0041(10)
C22 0.0550(13) 0.0496(16) 0.0653(19) 0.0045(14) -0.0013(14) 0.0157(12)
C23 0.0626(15) 0.076(2) 0.069(2) 0.0066(17) -0.0147(16) 0.0150(16)
C24 0.0739(17) 0.0579(18) 0.0512(18) 0.0003(15) -0.0094(15) 0.0038(15)
C25 0.0599(14) 0.0408(14) 0.0512(16) -0.0035(12) 0.0038(13) 0.0046(12)
C26 0.0444(11) 0.0302(12) 0.0446(14) 0.0010(10) 0.0001(11) 0.0023(10)
C27 0.0469(12) 0.0420(14) 0.0495(15) -0.0014(12) 0.0051(12) 0.0087(11)
C28 0.0722(16) 0.0332(13) 0.0570(17) -0.0013(13) 0.0049(15) 0.0019(13)
P1 0.0819(5) 0.0833(6) 0.0625(6) -0.0035(5) -0.0069(5) 0.0248(5)
F1 0.146(2) 0.135(2) 0.115(2) -0.0501(17) 0.0030(18) 0.0024(18)
F2 0.176(2) 0.206(3) 0.210(3) -0.053(2) -0.086(2) 0.118(2)
F3 0.212(3) 0.138(2) 0.272(4) -0.123(2) -0.077(3) 0.040(2)
F4 0.184(2) 0.296(4) 0.218(4) -0.056(3) -0.068(3) 0.156(2)
F5 0.191(3) 0.246(4) 0.104(2) -0.013(3) 0.030(2) -0.012(3)
F6 0.346(5) 0.179(3) 0.158(3) 0.054(3) 0.121(3) -0.029(3)

loop_
_atom_type_symbol
_atom_type_description
_atom_type_scat_dispersion_real
_atom_type_scat_dispersion_imag
_atom_type_scat_source
C C 0.0033 0.0016 'International Tables Vol C Tables 4.2.6.8 and 6.1.1.4'
H H 0.0000 0.0000 'International Tables Vol C Tables 4.2.6.8 and 6.1.1.4'
N N 0.0061 0.0033 'International Tables Vol C Tables 4.2.6.8 and 6.1.1.4'
O O 0.0106 0.0060 'International Tables Vol C Tables 4.2.6.8 and 6.1.1.4'
F F 0.0171 0.0103 'International Tables Vol C Tables 4.2.6.8 and 6.1.1.4'
P P 0.1023 0.0942 'International Tables Vol C Tables 4.2.6.8 and 6.1.1.4'
S S 0.1246 0.1234 'International Tables Vol C Tables 4.2.6.8 and 6.1.1.4'
Ru Ru -1.2594 0.8363 'International Tables Vol C Tables 4.2.6.8 and 6.1.1.4'

loop_
_geom_angle_atom_site_label_1
_geom_angle_atom_site_label_2
_geom_angle_atom_site_label_3
_geom_angle
N2 Ru1 N1 79.09(8)
N2 Ru1 N3 92.61(9)
N1 Ru1 N3 95.37(8)
N2 Ru1 N4 95.65(8)
N1 Ru1 N4 171.88(8)
N3 Ru1 N4 78.59(8)
N2 Ru1 O1 169.19(7)
N1 Ru1 O1 90.62(8)
N3 Ru1 O1 84.98(8)
N4 Ru1 O1 94.21(7)
N2 Ru1 S1 94.10(6)
N1 Ru1 S1 92.03(6)
N3 Ru1 S1 170.83(6)
N4 Ru1 S1 94.53(6)
O1 Ru1 S1 89.54(5)
C21 S1 C28 98.78(13)
C21 S1 Ru1 105.45(9)
C28 S1 Ru1 112.70(10)
C27 O1 Ru1 133.46(17)
C1 N1 C5 118.6(2)
C1 N1 Ru1 125.97(18)
C5 N1 Ru1 115.40(16)
C10 N2 C6 117.6(2)
C10 N2 Ru1 126.56(18)
C6 N2 Ru1 115.84(17)
C15 N3 C11 117.8(2)
C15 N3 Ru1 115.86(17)
C11 N3 Ru1 125.98(19)
C20 N4 C16 116.8(2)
C20 N4 Ru1 127.53(17)
C16 N4 Ru1 115.54(16)
N1 C1 C2 122.0(3)
C3 C2 C1 119.4(3)
C4 C3 C2 118.7(3)
C3 C4 C5 120.4(3)
N1 C5 C4 120.8(3)
N1 C5 C6 114.7(2)
C4 C5 C6 124.5(3)
N2 C6 C7 121.4(3)
N2 C6 C5 115.0(2)
C7 C6 C5 123.6(2)
C8 C7 C6 119.9(3)
C7 C8 C9 118.9(3)
C8 C9 C10 119.0(3)
N2 C10 C9 123.2(3)
N3 C11 C12 122.4(3)
C11 C12 C13 119.2(3)
C14 C13 C12 118.9(3)
C13 C14 C15 120.2(3)
N3 C15 C14 121.4(3)
N3 C15 C16 114.3(2)
C14 C15 C16 124.2(2)
N4 C16 C17 121.7(3)
N4 C16 C15 114.8(2)
C17 C16 C15 123.5(3)
C18 C17 C16 119.7(3)
C19 C18 C17 119.3(3)
C18 C19 C20 119.3(3)
N4 C20 C19 123.3(3)
C22 C21 C26 120.5(2)
C22 C21 S1 116.5(2)
C26 C21 S1 123.01(19)
C23 C22 C21 120.1(3)
C24 C23 C22 120.2(3)
C23 C24 C25 119.4(3)
C24 C25 C26 122.4(3)
C25 C26 C21 117.3(2)
C25 C26 C27 117.3(2)
C21 C26 C27 125.3(2)
O2 C27 O1 122.4(3)
O2 C27 C26 117.4(3)
O1 C27 C26 120.1(2)
F6 P1 F2 96.6(3)
F6 P1 F3 96.4(2)
F2 P1 F3 89.4(2)
F6 P1 F4 95.0(3)
F2 P1 F4 168.1(2)
F3 P1 F4 91.9(2)
F6 P1 F1 88.8(2)
F2 P1 F1 90.55(19)
F3 P1 F1 174.8(2)
F4 P1 F1 87.1(2)
F6 P1 F5 173.9(2)
F2 P1 F5 86.8(2)
F3 P1 F5 88.6(2)
F4 P1 F5 81.5(2)
F1 P1 F5 86.12(19)

loop_
_geom_bond_atom_site_label_1
_geom_bond_atom_site_label_2
_geom_bond_distance
Ru1 N2 2.047(2)
Ru1 N1 2.063(2)
Ru1 N3 2.066(2)
Ru1 N4 2.0664(19)
Ru1 O1 2.0890(17)
Ru1 S1 2.3328(8)
S1 C21 1.790(3)
S1 C28 1.816(3)
O1 C27 1.280(3)
O2 C27 1.221(3)
N1 C1 1.352(3)
N1 C5 1.359(3)
N2 C10 1.344(3)
N2 C6 1.358(3)
N3 C15 1.353(3)
N3 C11 1.355(4)
N4 C20 1.358(3)
N4 C16 1.363(3)
C1 C2 1.385(4)
C2 C3 1.377(5)
C3 C4 1.373(4)
C4 C5 1.386(4)
C5 C6 1.476(4)
C6 C7 1.394(4)
C7 C8 1.370(4)
C8 C9 1.374(4)
C9 C10 1.383(4)
C11 C12 1.376(5)
C12 C13 1.388(5)
C13 C14 1.353(5)
C14 C15 1.394(4)
C15 C16 1.484(4)
C16 C17 1.391(4)
C17 C18 1.371(4)
C18 C19 1.362(4)
C19 C20 1.373(4)
C21 C22 1.395(4)
C21 C26 1.408(4)
C22 C23 1.386(4)
C23 C24 1.379(5)
C24 C25 1.382(4)
C25 C26 1.389(4)
C26 C27 1.513(4)
P1 F6 1.463(4)
P1 F2 1.510(3)
P1 F3 1.524(3)
P1 F4 1.535(3)
P1 F1 1.579(3)
P1 F5 1.583(4)
